data_2219418
loop_
_publ_author_name
'Fairuz, M. Zainal Abidin'
'Aiyub, Zaharah'
'Abdullah, Zanariah'
'Ng, Seik Weng'

_publ_section_title
;
 2-(4-Chloroanilino)pyridine
;
_journal_coeditor_code PK2115
_journal_issue 9
_journal_name_full 'Acta Crystallographica Section E'
_journal_page_first o1800
_journal_paper_doi 10.1107/S1600536808026317
_journal_volume 64
_journal_year 2008
_chemical_formula_iupac 'C11 H9 Cl N2'
_chemical_formula_moiety 'C11 H9 Cl N2'
_chemical_formula_sum 'C11 H9 Cl N2'
_chemical_formula_weight 204.65
_chemical_name_systematic
;
2-(4-Chloroanilino)pyridine
;
_space_group_IT_number 2
_symmetry_cell_setting triclinic
_symmetry_space_group_name_Hall '-P 1'
_symmetry_space_group_name_H-M 'P -1'
_atom_sites_solution_hydrogens geom
_atom_sites_solution_primary direct
_atom_sites_solution_secondary difmap
_audit_creation_method SHELXL-97
_cell_angle_alpha 73.723(2)
_cell_angle_beta 87.360(3)
_cell_angle_gamma 87.128(3)
_cell_formula_units_Z 8
_cell_length_a 7.3926(3)
_cell_length_b 15.3577(5)
_cell_length_c 17.6093(6)
_cell_measurement_reflns_used 1607
_cell_measurement_temperature 100(2)
_cell_measurement_theta_max 22.1
_cell_measurement_theta_min 2.7
_cell_volume 1915.63(12)
_computing_cell_refinement 'SAINT (Bruker, 2007)'
_computing_data_collection 'APEX2 (Bruker, 2007)'
_computing_data_reduction 'SAINT (Bruker, 2007)'
_computing_molecular_graphics 'X-SEED (Barbour, 2001)'
_computing_publication_material 'publCIF (Westrip, 2008)'
_computing_structure_refinement 'SHELXL97 (Sheldrick, 2008)'
_computing_structure_solution 'SHELXS97 (Sheldrick, 2008)'
_diffrn_ambient_temperature 100(2)
_diffrn_measured_fraction_theta_full 0.991
_diffrn_measured_fraction_theta_max 0.991
_diffrn_measurement_device_type 'Bruker SMART APEX'
_diffrn_measurement_method \w
_diffrn_radiation_monochromator graphite
_diffrn_radiation_source 'fine-focus sealed tube'
_diffrn_radiation_type MoK\a
_diffrn_radiation_wavelength 0.71073
_diffrn_reflns_av_R_equivalents 0.0681
_diffrn_reflns_av_sigmaI/netI 0.1120
_diffrn_reflns_limit_h_max 8
_diffrn_reflns_limit_h_min -8
_diffrn_reflns_limit_k_max 18
_diffrn_reflns_limit_k_min -18
_diffrn_reflns_limit_l_max 20
_diffrn_reflns_limit_l_min -20
_diffrn_reflns_number 14371
_diffrn_reflns_theta_full 25.00
_diffrn_reflns_theta_max 25.00
_diffrn_reflns_theta_min 1.21
_diffrn_standards_number 0
_exptl_absorpt_coefficient_mu 0.355
_exptl_absorpt_correction_T_max 0.989
_exptl_absorpt_correction_T_min 0.913
_exptl_absorpt_correction_type multi-scan
_exptl_absorpt_process_details '(SADABS; Sheldrick, 1996)'
_exptl_crystal_colour Colorless
_exptl_crystal_density_diffrn 1.419
_exptl_crystal_density_method 'not measured'
_exptl_crystal_description Plate
_exptl_crystal_F_000 848
_exptl_crystal_size_max 0.26
_exptl_crystal_size_mid 0.16
_exptl_crystal_size_min 0.03
_refine_diff_density_max 0.517
_refine_diff_density_min -0.522
_refine_ls_extinction_method none
_refine_ls_goodness_of_fit_ref 1.042
_refine_ls_hydrogen_treatment constr
_refine_ls_matrix_type full
_refine_ls_number_parameters 506
_refine_ls_number_reflns 6679
_refine_ls_number_restraints 0
_refine_ls_restrained_S_all 1.042
_refine_ls_R_factor_all 0.1158
_refine_ls_R_factor_gt 0.0726
_refine_ls_shift/su_max 0.001
_refine_ls_shift/su_mean 0.001
_refine_ls_structure_factor_coef Fsqd
_refine_ls_weighting_details 'calc w=1/[\s^2^(Fo^2^)+(0.0956P)^2^] where P=(Fo^2^+2Fc^2^)/3'
_refine_ls_weighting_scheme calc
_refine_ls_wR_factor_gt 0.1738
_refine_ls_wR_factor_ref 0.2009
_reflns_number_gt 4259
_reflns_number_total 6679
_reflns_threshold_expression I>2\s(I)
_cod_data_source_file pk2115.cif
_cod_data_source_block I
_cod_original_cell_volume 1915.60(10)
_cod_database_code 2219418
_cod_database_fobs_code 2219418

loop_
_symmetry_equiv_pos_as_xyz
'x, y, z'
'-x, -y, -z'

loop_
_atom_site_type_symbol
_atom_site_label
_atom_site_fract_x
_atom_site_fract_y
_atom_site_fract_z
_atom_site_U_iso_or_equiv
_atom_site_adp_type
_atom_site_calc_flag
_atom_site_refinement_flags
_atom_site_occupancy
Cl Cl1 0.63490(18) 0.33288(8) 0.13449(6) 0.0313(3) Uani d . 1
Cl Cl2 0.86940(19) 0.47050(8) 0.93970(7) 0.0348(4) Uani d . 1
Cl Cl3 0.85771(18) 0.82618(8) 0.64005(7) 0.0323(3) Uani d . 1
Cl Cl4 0.68780(19) 0.97391(8) 1.44898(7) 0.0344(4) Uani d . 1
N N1 0.7638(5) 0.2816(2) 0.6012(2) 0.0235(9) Uani d . 1
N N2 0.7050(5) 0.3289(2) 0.4689(2) 0.0241(9) Uani d . 1
H H2N 0.6767 0.3812 0.4785 0.029 Uiso calc R 1
N N3 0.7168(6) 0.5220(2) 0.4778(2) 0.0274(10) Uani d . 1
N N4 0.8145(6) 0.4735(2) 0.6050(2) 0.0266(10) Uani d . 1
H H4N 0.8259 0.4192 0.5975 0.032 Uiso calc R 1
N N5 0.6763(5) 0.7791(2) 1.1073(2) 0.0242(9) Uani d . 1
N N6 0.7641(5) 0.8237(2) 0.97657(19) 0.0232(9) Uani d . 1
H H6N 0.7937 0.8742 0.9864 0.028 Uiso calc R 1
N N7 0.7819(6) 1.0150(2) 0.9807(2) 0.0264(10) Uani d . 1
N N8 0.6946(6) 0.9785(2) 1.1120(2) 0.0253(10) Uani d . 1
H H8N 0.6648 0.9263 1.1056 0.030 Uiso calc R 1
C C1 0.7593(6) 0.2583(3) 0.5324(2) 0.0198(10) Uani d . 1
C C2 0.8080(6) 0.1703(3) 0.5277(3) 0.0231(11) Uani d . 1
H H2 0.8022 0.1552 0.4792 0.028 Uiso calc R 1
C C3 0.8645(7) 0.1062(3) 0.5954(3) 0.0268(11) Uani d . 1
H H3 0.8996 0.0465 0.5934 0.032 Uiso calc R 1
C C4 0.8702(7) 0.1288(3) 0.6660(3) 0.0256(11) Uani d . 1
H H4 0.9076 0.0854 0.7131 0.031 Uiso calc R 1
C C5 0.8195(7) 0.2166(3) 0.6653(3) 0.0241(11) Uani d . 1
H H5 0.8244 0.2324 0.7136 0.029 Uiso calc R 1
C C6 0.6904(7) 0.3257(3) 0.3904(2) 0.0234(11) Uani d . 1
C C7 0.6014(6) 0.2570(3) 0.3717(3) 0.0224(11) Uani d . 1
H H7 0.5506 0.2092 0.4126 0.027 Uiso calc R 1
C C8 0.5873(6) 0.2588(3) 0.2926(3) 0.0243(11) Uani d . 1
H H8 0.5312 0.2108 0.2795 0.029 Uiso calc R 1
C C9 0.6547(6) 0.3301(3) 0.2336(2) 0.0221(11) Uani d . 1
C C10 0.7396(6) 0.4008(3) 0.2509(2) 0.0219(11) Uani d . 1
H H10 0.7847 0.4500 0.2098 0.026 Uiso calc R 1
C C11 0.7564(7) 0.3970(3) 0.3299(2) 0.0236(11) Uani d . 1
H H11 0.8145 0.4445 0.3428 0.028 Uiso calc R 1
C C12 0.7827(6) 0.5452(3) 0.5387(2) 0.0225(11) Uani d . 1
C C13 0.8204(6) 0.6354(3) 0.5341(3) 0.0242(11) Uani d . 1
H H13 0.8699 0.6502 0.5775 0.029 Uiso calc R 1
C C14 0.7839(6) 0.7019(3) 0.4651(2) 0.0250(11) Uani d . 1
H H14 0.8077 0.7635 0.4604 0.030 Uiso calc R 1
C C15 0.7119(7) 0.6780(3) 0.4026(3) 0.0284(12) Uani d . 1
H H15 0.6839 0.7228 0.3547 0.034 Uiso calc R 1
C C16 0.6823(7) 0.5882(3) 0.4117(3) 0.0267(11) Uani d . 1
H H16 0.6345 0.5720 0.3685 0.032 Uiso calc R 1
C C17 0.8306(6) 0.4777(3) 0.6828(2) 0.0197(10) Uani d . 1
C C18 0.7407(6) 0.5441(3) 0.7125(2) 0.0225(11) Uani d . 1
H H18 0.6689 0.5906 0.6785 0.027 Uiso calc R 1
C C19 0.7548(6) 0.5429(3) 0.7910(2) 0.0234(11) Uani d . 1
H H19 0.6954 0.5889 0.8105 0.028 Uiso calc R 1
C C20 0.8569(6) 0.4734(3) 0.8409(2) 0.0232(11) Uani d . 1
C C21 0.9467(6) 0.4064(3) 0.8133(2) 0.0235(11) Uani d . 1
H H21 1.0167 0.3594 0.8477 0.028 Uiso calc R 1
C C22 0.9327(7) 0.4092(3) 0.7348(3) 0.0242(11) Uani d . 1
H H22 0.9938 0.3634 0.7155 0.029 Uiso calc R 1
C C23 0.6090(7) 0.7168(3) 1.1698(3) 0.0258(11) Uani d . 1
H H23 0.5938 0.7324 1.2183 0.031 Uiso calc R 1
C C24 0.5600(7) 0.6317(3) 1.1694(3) 0.0270(12) Uani d . 1
H H24 0.5098 0.5904 1.2154 0.032 Uiso calc R 1
C C25 0.5872(7) 0.6088(3) 1.0989(2) 0.0259(12) Uani d . 1
H H25 0.5581 0.5502 1.0963 0.031 Uiso calc R 1
C C26 0.6557(7) 0.6702(3) 1.0330(3) 0.0257(11) Uani d . 1
H H26 0.6731 0.6554 0.9843 0.031 Uiso calc R 1
C C27 0.7002(6) 0.7565(3) 1.0396(2) 0.0230(11) Uani d . 1
C C28 0.7872(6) 0.8202(3) 0.8975(2) 0.0179(10) Uani d . 1
C C29 0.8870(6) 0.7517(3) 0.8758(3) 0.0235(11) Uani d . 1
H H29 0.9420 0.7036 0.9153 0.028 Uiso calc R 1
C C30 0.9073(6) 0.7526(3) 0.7969(3) 0.0252(11) Uani d . 1
H H30 0.9730 0.7047 0.7823 0.030 Uiso calc R 1
C C31 0.8304(6) 0.8243(3) 0.7398(2) 0.0221(11) Uani d . 1
C C32 0.7343(6) 0.8940(3) 0.7592(2) 0.0212(11) Uani d . 1
H H32 0.6846 0.9432 0.7190 0.025 Uiso calc R 1
C C33 0.7101(6) 0.8919(3) 0.8391(2) 0.0203(10) Uani d . 1
H H33 0.6414 0.9391 0.8535 0.024 Uiso calc R 1
C C34 0.8266(7) 1.0766(3) 0.9131(3) 0.0280(12) Uani d . 1
H H34 0.8587 1.0553 0.8684 0.034 Uiso calc R 1
C C35 0.8294(7) 1.1685(3) 0.9036(3) 0.0276(12) Uani d . 1
H H35 0.8688 1.2092 0.8550 0.033 Uiso calc R 1
C C36 0.7723(7) 1.1994(3) 0.9681(3) 0.0307(12) Uani d . 1
H H36 0.7666 1.2626 0.9637 0.037 Uiso calc R 1
C C37 0.7243(6) 1.1380(3) 1.0383(3) 0.0251(11) Uani d . 1
H H37 0.6846 1.1580 1.0829 0.030 Uiso calc R 1
C C38 0.7346(7) 1.0458(3) 1.0431(2) 0.0239(11) Uani d . 1
C C39 0.6953(6) 0.9824(3) 1.1897(2) 0.0213(10) Uani d . 1
C C40 0.7925(7) 1.0447(3) 1.2151(2) 0.0240(11) Uani d . 1
H H40 0.8622 1.0883 1.1778 0.029 Uiso calc R 1
C C41 0.7873(6) 1.0427(3) 1.2940(3) 0.0248(11) Uani d . 1
H H41 0.8508 1.0860 1.3107 0.030 Uiso calc R 1
C C42 0.6890(6) 0.9773(3) 1.3491(3) 0.0239(11) Uani d . 1
C C43 0.5945(7) 0.9148(3) 1.3258(2) 0.0234(11) Uani d . 1
H H43 0.5293 0.8697 1.3637 0.028 Uiso calc R 1
C C44 0.5958(6) 0.9185(3) 1.2462(2) 0.0230(11) Uani d . 1
H H44 0.5275 0.8767 1.2298 0.028 Uiso calc R 1

loop_
_atom_site_aniso_label
_atom_site_aniso_U_11
_atom_site_aniso_U_22
_atom_site_aniso_U_33
_atom_site_aniso_U_12
_atom_site_aniso_U_13
_atom_site_aniso_U_23
Cl1 0.0369(8) 0.0382(7) 0.0208(6) 0.0045(6) -0.0054(5) -0.0120(5)
Cl2 0.0479(9) 0.0381(7) 0.0209(6) 0.0003(6) -0.0111(6) -0.0113(5)
Cl3 0.0375(8) 0.0411(7) 0.0217(6) -0.0116(6) 0.0039(5) -0.0132(5)
Cl4 0.0421(9) 0.0412(7) 0.0214(6) -0.0039(6) 0.0045(6) -0.0114(5)
N1 0.026(2) 0.0204(19) 0.022(2) -0.0022(17) -0.0010(17) -0.0023(16)
N2 0.040(3) 0.0166(18) 0.0154(19) -0.0009(18) -0.0052(17) -0.0041(15)
N3 0.038(3) 0.022(2) 0.020(2) 0.0031(19) -0.0047(18) -0.0027(16)
N4 0.043(3) 0.0176(19) 0.0169(19) 0.0005(19) -0.0004(18) -0.0021(15)
N5 0.028(2) 0.0214(19) 0.021(2) -0.0015(18) -0.0023(17) -0.0025(16)
N6 0.034(3) 0.0211(19) 0.0137(18) -0.0044(18) 0.0002(17) -0.0037(15)
N7 0.039(3) 0.023(2) 0.017(2) -0.0059(19) -0.0035(18) -0.0050(16)
N8 0.042(3) 0.0178(19) 0.0151(19) -0.0064(18) -0.0036(17) -0.0014(15)
C1 0.021(3) 0.021(2) 0.017(2) -0.008(2) -0.0024(19) -0.0021(18)
C2 0.028(3) 0.025(2) 0.017(2) -0.004(2) 0.000(2) -0.0063(19)
C3 0.027(3) 0.021(2) 0.030(3) 0.000(2) -0.001(2) -0.002(2)
C4 0.030(3) 0.023(2) 0.021(2) -0.004(2) -0.005(2) 0.0004(19)
C5 0.032(3) 0.021(2) 0.017(2) -0.004(2) -0.006(2) 0.0001(18)
C6 0.031(3) 0.020(2) 0.019(2) 0.000(2) -0.007(2) -0.0049(19)
C7 0.020(3) 0.022(2) 0.025(2) -0.002(2) -0.002(2) -0.0064(19)
C8 0.024(3) 0.020(2) 0.032(3) 0.004(2) -0.007(2) -0.012(2)
C9 0.024(3) 0.023(2) 0.020(2) 0.003(2) -0.005(2) -0.0074(18)
C10 0.025(3) 0.019(2) 0.020(2) 0.001(2) -0.002(2) -0.0016(18)
C11 0.032(3) 0.019(2) 0.019(2) -0.003(2) -0.003(2) -0.0032(18)
C12 0.026(3) 0.025(2) 0.016(2) -0.004(2) 0.003(2) -0.0036(18)
C13 0.028(3) 0.022(2) 0.021(2) 0.000(2) 0.000(2) -0.0029(19)
C14 0.028(3) 0.022(2) 0.023(2) -0.004(2) -0.001(2) -0.0031(19)
C15 0.038(3) 0.024(2) 0.018(2) 0.007(2) -0.002(2) 0.0020(19)
C16 0.032(3) 0.027(3) 0.022(2) 0.003(2) -0.007(2) -0.008(2)
C17 0.027(3) 0.014(2) 0.017(2) -0.003(2) 0.002(2) -0.0027(17)
C18 0.026(3) 0.020(2) 0.021(2) -0.003(2) -0.003(2) -0.0026(18)
C19 0.023(3) 0.022(2) 0.025(2) -0.005(2) 0.001(2) -0.0060(19)
C20 0.024(3) 0.025(2) 0.019(2) -0.011(2) -0.001(2) -0.0030(19)
C21 0.027(3) 0.022(2) 0.020(2) -0.003(2) -0.005(2) -0.0028(19)
C22 0.032(3) 0.013(2) 0.025(2) -0.001(2) 0.000(2) -0.0026(18)
C23 0.037(3) 0.020(2) 0.018(2) 0.000(2) 0.000(2) -0.0022(19)
C24 0.034(3) 0.021(2) 0.021(2) -0.003(2) 0.001(2) 0.0028(19)
C25 0.031(3) 0.021(2) 0.025(3) -0.006(2) -0.008(2) -0.0032(19)
C26 0.033(3) 0.020(2) 0.022(2) 0.001(2) -0.006(2) -0.0027(19)
C27 0.026(3) 0.023(2) 0.018(2) -0.001(2) -0.007(2) -0.0010(19)
C28 0.020(3) 0.019(2) 0.016(2) -0.0062(19) 0.0003(19) -0.0056(17)
C29 0.024(3) 0.019(2) 0.027(2) -0.001(2) -0.003(2) -0.0050(19)
C30 0.024(3) 0.027(2) 0.027(3) -0.003(2) 0.004(2) -0.011(2)
C31 0.027(3) 0.025(2) 0.015(2) -0.008(2) 0.004(2) -0.0062(18)
C32 0.025(3) 0.021(2) 0.017(2) -0.005(2) -0.0010(19) -0.0025(18)
C33 0.020(3) 0.017(2) 0.023(2) -0.0011(19) 0.000(2) -0.0051(18)
C34 0.040(3) 0.024(2) 0.019(2) -0.005(2) -0.004(2) -0.0048(19)
C35 0.038(3) 0.025(2) 0.015(2) -0.004(2) -0.005(2) 0.0011(19)
C36 0.039(3) 0.023(2) 0.028(3) -0.003(2) -0.010(2) -0.001(2)
C37 0.027(3) 0.026(2) 0.020(2) -0.001(2) -0.005(2) -0.0006(19)
C38 0.029(3) 0.023(2) 0.017(2) -0.003(2) -0.004(2) -0.0005(19)
C39 0.025(3) 0.018(2) 0.018(2) 0.004(2) -0.003(2) -0.0002(18)
C40 0.028(3) 0.020(2) 0.022(2) -0.003(2) -0.003(2) -0.0026(19)
C41 0.021(3) 0.025(2) 0.025(3) -0.002(2) 0.000(2) -0.002(2)
C42 0.023(3) 0.026(2) 0.020(2) 0.006(2) 0.001(2) -0.0024(19)
C43 0.028(3) 0.020(2) 0.020(2) -0.004(2) 0.005(2) -0.0034(19)
C44 0.027(3) 0.019(2) 0.022(2) -0.005(2) -0.004(2) -0.0028(18)

loop_
_atom_type_symbol
_atom_type_description
_atom_type_scat_dispersion_real
_atom_type_scat_dispersion_imag
_atom_type_scat_source
C C 0.0033 0.0016 'International Tables Vol C Tables 4.2.6.8 and 6.1.1.4'
H H 0.0000 0.0000 'International Tables Vol C Tables 4.2.6.8 and 6.1.1.4'
N N 0.0061 0.0033 'International Tables Vol C Tables 4.2.6.8 and 6.1.1.4'
Cl Cl 0.1484 0.1585 'International Tables Vol C Tables 4.2.6.8 and 6.1.1.4'

loop_
_geom_angle_atom_site_label_1
_geom_angle_atom_site_label_2
_geom_angle_atom_site_label_3
_geom_angle
C5 N1 C1 117.0(4)
C1 N2 C6 126.6(4)
C1 N2 H2N 116.7
C6 N2 H2N 116.7
C16 N3 C12 117.9(4)
C12 N4 C17 127.2(4)
C12 N4 H4N 116.4
C17 N4 H4N 116.4
C27 N5 C23 117.4(4)
C27 N6 C28 126.6(4)
C27 N6 H6N 116.7
C28 N6 H6N 116.7
C34 N7 C38 117.1(4)
C39 N8 C38 128.7(4)
C39 N8 H8N 115.7
C38 N8 H8N 115.7
N1 C1 N2 113.7(4)
N1 C1 C2 122.1(4)
N2 C1 C2 124.2(4)
C3 C2 C1 118.5(4)
C3 C2 H2 120.7
C1 C2 H2 120.7
C2 C3 C4 120.2(4)
C2 C3 H3 119.9
C4 C3 H3 119.9
C5 C4 C3 117.5(4)
C5 C4 H4 121.2
C3 C4 H4 121.2
N1 C5 C4 124.7(4)
N1 C5 H5 117.6
C4 C5 H5 117.6
C11 C6 C7 119.4(4)
C11 C6 N2 118.3(4)
C7 C6 N2 122.1(4)
C6 C7 C8 119.5(4)
C6 C7 H7 120.3
C8 C7 H7 120.3
C9 C8 C7 120.0(4)
C9 C8 H8 120.0
C7 C8 H8 120.0
C8 C9 C10 121.5(4)
C8 C9 Cl1 119.9(3)
C10 C9 Cl1 118.6(3)
C11 C10 C9 117.9(4)
C11 C10 H10 121.0
C9 C10 H10 121.0
C10 C11 C6 121.7(4)
C10 C11 H11 119.2
C6 C11 H11 119.2
N3 C12 N4 114.8(4)
N3 C12 C13 122.1(4)
N4 C12 C13 123.1(4)
C14 C13 C12 118.5(4)
C14 C13 H13 120.7
C12 C13 H13 120.7
C13 C14 C15 119.3(4)
C13 C14 H14 120.4
C15 C14 H14 120.4
C16 C15 C14 118.3(4)
C16 C15 H15 120.8
C14 C15 H15 120.8
N3 C16 C15 123.8(4)
N3 C16 H16 118.1
C15 C16 H16 118.1
C18 C17 C22 118.2(4)
C18 C17 N4 123.1(4)
C22 C17 N4 118.6(4)
C19 C18 C17 120.8(4)
C19 C18 H18 119.6
C17 C18 H18 119.6
C18 C19 C20 119.2(5)
C18 C19 H19 120.4
C20 C19 H19 120.4
C21 C20 C19 121.2(4)
C21 C20 Cl2 119.7(3)
C19 C20 Cl2 119.1(4)
C22 C21 C20 118.7(4)
C22 C21 H21 120.6
C20 C21 H21 120.6
C21 C22 C17 121.8(5)
C21 C22 H22 119.1
C17 C22 H22 119.1
N5 C23 C24 125.0(4)
N5 C23 H23 117.5
C24 C23 H23 117.5
C23 C24 C25 117.0(4)
C23 C24 H24 121.5
C25 C24 H24 121.5
C26 C25 C24 120.4(4)
C26 C25 H25 119.8
C24 C25 H25 119.8
C25 C26 C27 118.2(4)
C25 C26 H26 120.9
C27 C26 H26 120.9
N5 C27 N6 115.1(4)
N5 C27 C26 122.1(4)
N6 C27 C26 122.7(4)
C29 C28 C33 119.6(4)
C29 C28 N6 123.2(4)
C33 C28 N6 117.2(4)
C28 C29 C30 120.6(4)
C28 C29 H29 119.7
C30 C29 H29 119.7
C31 C30 C29 119.0(5)
C31 C30 H30 120.5
C29 C30 H30 120.5
C32 C31 C30 121.8(4)
C32 C31 Cl3 119.1(3)
C30 C31 Cl3 119.1(4)
C31 C32 C33 119.2(4)
C31 C32 H32 120.4
C33 C32 H32 120.4
C28 C33 C32 119.9(4)
C28 C33 H33 120.1
C32 C33 H33 120.1
N7 C34 C35 124.7(5)
N7 C34 H34 117.6
C35 C34 H34 117.6
C34 C35 C36 117.2(4)
C34 C35 H35 121.4
C36 C35 H35 121.4
C37 C36 C35 119.5(4)
C37 C36 H36 120.2
C35 C36 H36 120.2
C36 C37 C38 119.0(5)
C36 C37 H37 120.5
C38 C37 H37 120.5
N7 C38 N8 114.3(4)
N7 C38 C37 122.4(4)
N8 C38 C37 123.2(4)
N8 C39 C44 117.4(4)
N8 C39 C40 124.2(4)
C44 C39 C40 118.3(4)
C41 C40 C39 120.2(4)
C41 C40 H40 119.9
C39 C40 H40 119.9
C40 C41 C42 120.0(4)
C40 C41 H41 120.0
C42 C41 H41 120.0
C43 C42 C41 120.8(4)
C43 C42 Cl4 119.6(3)
C41 C42 Cl4 119.6(4)
C42 C43 C44 119.0(4)
C42 C43 H43 120.5
C44 C43 H43 120.5
C43 C44 C39 121.6(4)
C43 C44 H44 119.2
C39 C44 H44 119.2

loop_
_geom_bond_atom_site_label_1
_geom_bond_atom_site_label_2
_geom_bond_distance
Cl1 C9 1.747(4)
Cl2 C20 1.734(4)
Cl3 C31 1.751(4)
Cl4 C42 1.744(5)
N1 C5 1.345(5)
N1 C1 1.359(5)
N2 C1 1.380(5)
N2 C6 1.406(5)
N2 H2N 0.8800
N3 C16 1.338(5)
N3 C12 1.340(6)
N4 C12 1.381(5)
N4 C17 1.401(5)
N4 H4N 0.8800
N5 C27 1.334(6)
N5 C23 1.335(5)
N6 C27 1.370(5)
N6 C28 1.411(5)
N6 H6N 0.8800
N7 C34 1.336(5)
N7 C38 1.340(6)
N8 C39 1.386(5)
N8 C38 1.387(5)
N8 H8N 0.8800
C1 C2 1.405(6)
C2 C3 1.382(6)
C2 H2 0.9500
C3 C4 1.384(6)
C3 H3 0.9500
C4 C5 1.378(6)
C4 H4 0.9500
C5 H5 0.9500
C6 C11 1.387(5)
C6 C7 1.393(6)
C7 C8 1.394(6)
C7 H7 0.9500
C8 C9 1.377(6)
C8 H8 0.9500
C9 C10 1.391(6)
C10 C11 1.387(6)
C10 H10 0.9500
C11 H11 0.9500
C12 C13 1.406(6)
C13 C14 1.377(6)
C13 H13 0.9500
C14 C15 1.390(6)
C14 H14 0.9500
C15 C16 1.371(6)
C15 H15 0.9500
C16 H16 0.9500
C17 C18 1.397(6)
C17 C22 1.400(6)
C18 C19 1.385(6)
C18 H18 0.9500
C19 C20 1.391(6)
C19 H19 0.9500
C20 C21 1.386(7)
C21 C22 1.378(6)
C21 H21 0.9500
C22 H22 0.9500
C23 C24 1.376(6)
C23 H23 0.9500
C24 C25 1.385(6)
C24 H24 0.9500
C25 C26 1.368(6)
C25 H25 0.9500
C26 C27 1.419(6)
C26 H26 0.9500
C28 C29 1.385(6)
C28 C33 1.397(6)
C29 C30 1.387(6)
C29 H29 0.9500
C30 C31 1.385(6)
C30 H30 0.9500
C31 C32 1.369(6)
C32 C33 1.401(6)
C32 H32 0.9500
C33 H33 0.9500
C34 C35 1.376(6)
C34 H34 0.9500
C35 C36 1.389(7)
C35 H35 0.9500
C36 C37 1.373(6)
C36 H36 0.9500
C37 C38 1.392(6)
C37 H37 0.9500
C39 C44 1.397(6)
C39 C40 1.403(6)
C40 C41 1.381(6)
C40 H40 0.9500
C41 C42 1.393(6)
C41 H41 0.9500
C42 C43 1.376(6)
C43 C44 1.386(6)
C43 H43 0.9500
C44 H44 0.9500

loop_
_geom_hbond_atom_site_label_D
_geom_hbond_atom_site_label_H
_geom_hbond_atom_site_label_A
_geom_hbond_distance_DH
_geom_hbond_distance_HA
_geom_hbond_distance_DA
_geom_hbond_angle_DHA
_geom_hbond_publ_flag
N2 H2n N3 0.88 2.19 3.019(5) 156 yes
N4 H4n N1 0.88 2.17 3.010(5) 160 yes
N6 H6n N7 0.88 2.13 2.968(5) 158 yes
N8 H8n N5 0.88 2.25 3.096(5) 161 yes

loop_
_geom_torsion_atom_site_label_1
_geom_torsion_atom_site_label_2
_geom_torsion_atom_site_label_3
_geom_torsion_atom_site_label_4
_geom_torsion
C5 N1 C1 N2 -178.5(4)
C5 N1 C1 C2 0.8(6)
C6 N2 C1 N1 178.8(4)
C6 N2 C1 C2 -0.5(7)
N1 C1 C2 C3 -0.9(7)
N2 C1 C2 C3 178.3(4)
C1 C2 C3 C4 0.8(7)
C2 C3 C4 C5 -0.6(7)
C1 N1 C5 C4 -0.6(7)
C3 C4 C5 N1 0.5(7)
C1 N2 C6 C11 -136.0(5)
C1 N2 C6 C7 48.5(7)
C11 C6 C7 C8 2.9(7)
N2 C6 C7 C8 178.4(4)
C6 C7 C8 C9 -2.6(7)
C7 C8 C9 C10 0.8(7)
C7 C8 C9 Cl1 -179.3(4)
C8 C9 C10 C11 0.6(7)
Cl1 C9 C10 C11 -179.2(4)
C9 C10 C11 C6 -0.3(7)
C7 C6 C11 C10 -1.5(7)
N2 C6 C11 C10 -177.1(4)
C16 N3 C12 N4 179.8(4)
C16 N3 C12 C13 -1.8(7)
C17 N4 C12 N3 -159.7(5)
C17 N4 C12 C13 21.9(8)
N3 C12 C13 C14 1.6(8)
N4 C12 C13 C14 179.9(5)
C12 C13 C14 C15 -0.2(7)
C13 C14 C15 C16 -1.0(8)
C12 N3 C16 C15 0.6(8)
C14 C15 C16 N3 0.8(8)
C12 N4 C17 C18 30.0(7)
C12 N4 C17 C22 -153.9(4)
C22 C17 C18 C19 1.1(6)
N4 C17 C18 C19 177.1(4)
C17 C18 C19 C20 -1.4(6)
C18 C19 C20 C21 1.0(6)
C18 C19 C20 Cl2 -178.3(3)
C19 C20 C21 C22 -0.3(6)
Cl2 C20 C21 C22 179.0(3)
C20 C21 C22 C17 0.0(7)
C18 C17 C22 C21 -0.4(6)
N4 C17 C22 C21 -176.6(4)
C27 N5 C23 C24 -1.1(7)
N5 C23 C24 C25 1.6(8)
C23 C24 C25 C26 -1.5(7)
C24 C25 C26 C27 1.0(7)
C23 N5 C27 N6 178.0(4)
C23 N5 C27 C26 0.4(7)
C28 N6 C27 N5 -174.5(4)
C28 N6 C27 C26 3.1(7)
C25 C26 C27 N5 -0.4(7)
C25 C26 C27 N6 -177.8(4)
C27 N6 C28 C29 -54.0(6)
C27 N6 C28 C33 128.5(5)
C33 C28 C29 C30 -1.5(6)
N6 C28 C29 C30 -179.0(4)
C28 C29 C30 C31 1.7(6)
C29 C30 C31 C32 -0.3(7)
C29 C30 C31 Cl3 179.4(3)
C30 C31 C32 C33 -1.2(7)
Cl3 C31 C32 C33 179.1(3)
C29 C28 C33 C32 0.0(6)
N6 C28 C33 C32 177.6(4)
C31 C32 C33 C28 1.4(6)
C38 N7 C34 C35 0.9(7)
N7 C34 C35 C36 -3.6(8)
C34 C35 C36 C37 2.9(7)
C35 C36 C37 C38 0.2(7)
C34 N7 C38 N8 -178.3(4)
C34 N7 C38 C37 2.6(7)
C39 N8 C38 N7 158.5(5)
C39 N8 C38 C37 -22.4(8)
C36 C37 C38 N7 -3.1(7)
C36 C37 C38 N8 177.9(5)
C38 N8 C39 C44 159.5(5)
C38 N8 C39 C40 -22.0(8)
N8 C39 C40 C41 -179.1(5)
C44 C39 C40 C41 -0.6(7)
C39 C40 C41 C42 1.6(7)
C40 C41 C42 C43 -0.8(7)
C40 C41 C42 Cl4 178.5(4)
C41 C42 C43 C44 -1.0(7)
Cl4 C42 C43 C44 179.7(4)
C42 C43 C44 C39 2.1(7)
N8 C39 C44 C43 177.3(4)
C40 C39 C44 C43 -1.2(7)

loop_
_cod_related_entry_id
_cod_related_entry_database
_cod_related_entry_code
1 ChemSpider 124329
